data_8106831
loop_
_publ_author_name
'Zi, Wang'
'Guo-Wang, Xu'
'Hai-Bin, Wang'
'Zhi-Hang, Zhou'
'Dong-Sheng, Li'

_publ_section_title
;
 Crystal structure of
 poly[diaquabis(\m2-biphenyl-2,4&#x2032;-dicarboxylato-\k2
 O:O&#x2032;)tris(\m2-1,1&#x2032;-biphenyl-4,4&#x2032;-diylbis(1H-imidazole)-\k2
 N:N&#x2032;)dicobalt(II)] monohydrat, C82H64N12O11Co2
;
_journal_issue 1
_journal_name_full 'Zeitschrift f\"ur Kristallographie - New Crystal Structures'
_journal_page_first 219
_journal_page_last 221
_journal_paper_doi 10.1515/ncrs-2015-0096
_journal_volume 231
_journal_year 2016
_chemical_formula_sum 'C82 H64 Co2 N12 O11'
_chemical_formula_weight 1511.31
_space_group_IT_number 60
_space_group_name_Hall '-P 2n 2ab'
_space_group_name_H-M_alt 'P b c n'
_symmetry_cell_setting orthorhombic
_symmetry_space_group_name_H-M 'P b c n'
_atom_sites_solution_hydrogens geom
_atom_sites_solution_primary direct
_atom_sites_solution_secondary difmap
_cell_angle_alpha 90.00
_cell_angle_beta 90.00
_cell_angle_gamma 90.00
_cell_formula_units_Z 4
_cell_length_a 22.286(7)
_cell_length_b 22.725(7)
_cell_length_c 14.056(5)
_cell_measurement_reflns_used 12960
_cell_measurement_temperature 296(2)
_cell_measurement_theta_max 27.5
_cell_measurement_theta_min 1.8
_cell_volume 7119(4)
_computing_cell_refinement 'CrystalClear-SM Expert 2.0 r1 (Rigaku, 2009)'
_computing_data_collection 'CrystalClear-SM Expert 2.0 r1 (Rigaku, 2009)'
_computing_data_reduction 'CrystalClear-SM Expert 2.0 r1 (Rigaku, 2009)'
_computing_molecular_graphics 'Bruker SHELXTL'
_computing_publication_material 'Bruker SHELXTL'
_computing_structure_refinement 'SHELXL-97 (Sheldrick, 1997)'
_computing_structure_solution 'SHELXS-97 (Sheldrick, 1990)'
_diffrn_ambient_temperature 296(2)
_diffrn_measured_fraction_theta_full 0.997
_diffrn_measured_fraction_theta_max 0.997
_diffrn_measurement_device_type 'Bruker P4'
_diffrn_measurement_method '\w scans'
_diffrn_radiation_monochromator graphite
_diffrn_radiation_source 'fine-focus sealed tube'
_diffrn_radiation_type MoK\a
_diffrn_radiation_wavelength 0.71073
_diffrn_reflns_av_R_equivalents 0.1102
_diffrn_reflns_av_sigmaI/netI 0.0494
_diffrn_reflns_limit_h_max 28
_diffrn_reflns_limit_h_min -28
_diffrn_reflns_limit_k_max 29
_diffrn_reflns_limit_k_min -29
_diffrn_reflns_limit_l_max 18
_diffrn_reflns_limit_l_min -18
_diffrn_reflns_number 72939
_diffrn_reflns_theta_full 27.54
_diffrn_reflns_theta_max 27.54
_diffrn_reflns_theta_min 1.28
_exptl_absorpt_coefficient_mu 0.539
_exptl_absorpt_correction_T_max 0.9045
_exptl_absorpt_correction_T_min 0.8860
_exptl_absorpt_correction_type multi-scan
_exptl_crystal_colour red
_exptl_crystal_density_diffrn 1.410
_exptl_crystal_density_method 'not measured'
_exptl_crystal_description prism
_exptl_crystal_F_000 3128
_exptl_crystal_size_max 0.23
_exptl_crystal_size_mid 0.20
_exptl_crystal_size_min 0.19
_refine_diff_density_max 1.051
_refine_diff_density_min -0.651
_refine_diff_density_rms 0.068
_refine_ls_extinction_method none
_refine_ls_goodness_of_fit_ref 1.061
_refine_ls_hydrogen_treatment mixed
_refine_ls_matrix_type full
_refine_ls_number_parameters 489
_refine_ls_number_reflns 8195
_refine_ls_number_restraints 3
_refine_ls_restrained_S_all 1.061
_refine_ls_R_factor_all 0.0850
_refine_ls_R_factor_gt 0.0582
_refine_ls_shift/su_max 0.000
_refine_ls_shift/su_mean 0.000
_refine_ls_structure_factor_coef Fsqd
_refine_ls_weighting_details 'calc w=1/[\s^2^(Fo^2^)+(0.0751P)^2^+4.5193P] where P=(Fo^2^+2Fc^2^)/3'
_refine_ls_weighting_scheme calc
_refine_ls_wR_factor_gt 0.1445
_refine_ls_wR_factor_ref 0.1634
_reflns_number_gt 5962
_reflns_number_total 8195
_reflns_threshold_expression >2\s(I)
_cod_data_source_file suppl_ncrs-2015-0096_suppl.cif
_cod_data_source_block z
_cod_depositor_comments
;
The following automatic conversions were performed:

data item '_symmetry_cell_setting' value 'Orthorhombic' was changed
to 'orthorhombic' in accordance with the built-in table derived from
the CIF Core dictionary named 'cif_core.dic' version 2.4.5 last
updated on 2014-11-21.

Automatic conversion script
Id: cif_fix_values 8738 2021-04-28 16:35:53Z antanas 
;
_cod_original_sg_symbol_H-M Pbcn
_cod_database_code 8106831

loop_
_symmetry_equiv_pos_as_xyz
'x, y, z'
'-x+1/2, -y+1/2, z+1/2'
'x+1/2, -y+1/2, -z'
'-x, y, -z+1/2'
'-x, -y, -z'
'x-1/2, y-1/2, -z-1/2'
'-x-1/2, y-1/2, z'
'x, -y, z-1/2'

loop_
_atom_site_label
_atom_site_type_symbol
_atom_site_fract_x
_atom_site_fract_y
_atom_site_fract_z
_atom_site_U_iso_or_equiv
_atom_site_adp_type
_atom_site_occupancy
_atom_site_symmetry_multiplicity
_atom_site_calc_flag
_atom_site_refinement_flags
_atom_site_disorder_assembly
_atom_site_disorder_group
Co1 Co 0.174474(17) 0.205082(16) 0.96154(3) 0.03122(13) Uani 1 1 d . . .
O1 O 0.20386(10) 0.28649(9) 1.01352(16) 0.0396(5) Uani 1 1 d . . .
O2 O 0.11924(10) 0.34016(10) 1.01750(18) 0.0514(6) Uani 1 1 d . . .
O3 O 0.32199(10) 0.33483(10) 0.59665(14) 0.0424(5) Uani 1 1 d . . .
O4 O 0.41386(11) 0.32202(12) 0.65786(17) 0.0567(7) Uani 1 1 d . . .
O5 O 0.08019(11) 0.22991(10) 0.98513(16) 0.0458(5) Uani 1 1 d D . .
H5A H 0.0778(19) 0.2110(12) 1.0381(14) 0.069 Uiso 1 1 d D . .
H5B H 0.0909(18) 0.2653(7) 0.999(2) 0.069 Uiso 1 1 d D . .
O6 O 0.5000 0.2422(2) 0.7500 0.1157(19) Uani 1 2 d S . .
N1 N 0.26574(11) 0.18197(11) 0.93620(18) 0.0367(6) Uani 1 1 d . . .
N2 N 0.35060(11) 0.13318(11) 0.91085(18) 0.0369(6) Uani 1 1 d . . .
N3 N 0.63093(12) -0.19895(11) 0.79349(18) 0.0408(6) Uani 1 1 d . . .
N4 N 0.66831(12) -0.25671(11) 0.68188(17) 0.0383(6) Uani 1 1 d . . .
N5 N 0.14323(12) 0.12366(11) 0.90379(18) 0.0413(6) Uani 1 1 d . . .
N6 N 0.10422(11) 0.06316(11) 0.79712(17) 0.0370(6) Uani 1 1 d . . .
C1 C 0.17463(13) 0.33268(13) 1.0302(2) 0.0350(6) Uani 1 1 d . . .
C2 C 0.20937(14) 0.38382(13) 1.0724(2) 0.0362(6) Uani 1 1 d . . .
C3 C 0.26371(14) 0.40509(13) 1.0343(2) 0.0361(6) Uani 1 1 d . . .
C4 C 0.29404(16) 0.44973(14) 1.0826(2) 0.0447(8) Uani 1 1 d . . .
H4 H 0.3304 0.4635 1.0588 0.054 Uiso 1 1 calc R . .
C5 C 0.27082(17) 0.47398(16) 1.1657(3) 0.0525(9) Uani 1 1 d . . .
H5 H 0.2916 0.5038 1.1969 0.063 Uiso 1 1 calc R . .
C6 C 0.21732(18) 0.45400(16) 1.2018(3) 0.0550(9) Uani 1 1 d . . .
H6 H 0.2018 0.4703 1.2572 0.066 Uiso 1 1 calc R . .
C7 C 0.18624(16) 0.40921(15) 1.1553(2) 0.0467(8) Uani 1 1 d . . .
H7 H 0.1498 0.3961 1.1796 0.056 Uiso 1 1 calc R . .
C8 C 0.28820(14) 0.38495(13) 0.9405(2) 0.0358(6) Uani 1 1 d . . .
C9 C 0.34883(14) 0.37021(14) 0.9299(2) 0.0398(7) Uani 1 1 d . . .
H9 H 0.3740 0.3707 0.9827 0.048 Uiso 1 1 calc R . .
C10 C 0.37186(14) 0.35479(14) 0.8412(2) 0.0400(7) Uani 1 1 d . . .
H10 H 0.4122 0.3450 0.8356 0.048 Uiso 1 1 calc R . .
C11 C 0.33528(13) 0.35377(12) 0.7608(2) 0.0352(6) Uani 1 1 d . . .
C12 C 0.27489(14) 0.36829(13) 0.7714(2) 0.0373(7) Uani 1 1 d . . .
H12 H 0.2497 0.3674 0.7187 0.045 Uiso 1 1 calc R . .
C13 C 0.25182(14) 0.38401(14) 0.8597(2) 0.0394(7) Uani 1 1 d . . .
H13 H 0.2115 0.3941 0.8650 0.047 Uiso 1 1 calc R . .
C14 C 0.35892(14) 0.33521(13) 0.6641(2) 0.0373(7) Uani 1 1 d . . .
C15 C 0.29407(14) 0.13147(14) 0.9462(2) 0.0415(7) Uani 1 1 d . . .
H15 H 0.2772 0.0984 0.9744 0.050 Uiso 1 1 calc R . .
C16 C 0.30611(16) 0.21830(14) 0.8921(3) 0.0488(8) Uani 1 1 d . . .
H16 H 0.2987 0.2572 0.8755 0.059 Uiso 1 1 calc R . .
C17 C 0.35846(16) 0.18955(15) 0.8761(3) 0.0529(9) Uani 1 1 d . . .
H17 H 0.3928 0.2047 0.8475 0.064 Uiso 1 1 calc R . .
C18 C 0.39251(13) 0.08578(13) 0.9056(2) 0.0371(7) Uani 1 1 d . . .
C19 C 0.45080(15) 0.09604(15) 0.8757(3) 0.0509(9) Uani 1 1 d . . .
H19 H 0.4628 0.1340 0.8601 0.061 Uiso 1 1 calc R . .
C20 C 0.49134(15) 0.04984(14) 0.8690(3) 0.0490(8) Uani 1 1 d . . .
H20 H 0.5304 0.0577 0.8497 0.059 Uiso 1 1 calc R . .
C21 C 0.47549(13) -0.00755(13) 0.8901(2) 0.0362(6) Uani 1 1 d . . .
C22 C 0.41702(14) -0.01693(14) 0.9225(2) 0.0425(7) Uani 1 1 d . . .
H22 H 0.4053 -0.0548 0.9392 0.051 Uiso 1 1 calc R . .
C23 C 0.37581(14) 0.02878(14) 0.9305(2) 0.0438(7) Uani 1 1 d . . .
H23 H 0.3372 0.0213 0.9525 0.053 Uiso 1 1 calc R . .
C24 C 0.51844(13) -0.05712(13) 0.8757(2) 0.0357(6) Uani 1 1 d . . .
C25 C 0.57374(15) -0.04786(15) 0.8324(3) 0.0478(8) Uani 1 1 d . . .
H25 H 0.5854 -0.0096 0.8178 0.057 Uiso 1 1 calc R . .
C26 C 0.61193(15) -0.09386(15) 0.8105(3) 0.0501(8) Uani 1 1 d . . .
H26 H 0.6488 -0.0864 0.7820 0.060 Uiso 1 1 calc R . .
C27 C 0.59514(14) -0.15084(14) 0.8311(2) 0.0401(7) Uani 1 1 d . . .
C28 C 0.54218(17) -0.16129(15) 0.8782(3) 0.0544(9) Uani 1 1 d . . .
H28 H 0.5316 -0.1995 0.8948 0.065 Uiso 1 1 calc R . .
C29 C 0.50456(17) -0.11494(15) 0.9008(3) 0.0524(9) Uani 1 1 d . . .
H29 H 0.4691 -0.1225 0.9336 0.063 Uiso 1 1 calc R . .
C30 C 0.63224(14) -0.21222(13) 0.6995(2) 0.0391(7) Uani 1 1 d . . .
H30 H 0.6104 -0.1923 0.6532 0.047 Uiso 1 1 calc R . .
C31 C 0.69179(16) -0.27249(15) 0.7697(2) 0.0487(8) Uani 1 1 d . . .
H31 H 0.7193 -0.3026 0.7799 0.058 Uiso 1 1 calc R . .
C32 C 0.66839(17) -0.23709(16) 0.8390(2) 0.0515(9) Uani 1 1 d . . .
H32 H 0.6764 -0.2387 0.9039 0.062 Uiso 1 1 calc R . .
C33 C 0.11382(16) 0.11953(14) 0.8230(2) 0.0448(8) Uani 1 1 d . . .
H33 H 0.1011 0.1518 0.7877 0.054 Uiso 1 1 calc R . .
C34 C 0.15268(17) 0.06692(14) 0.9322(2) 0.0465(8) Uani 1 1 d . . .
H34 H 0.1722 0.0559 0.9878 0.056 Uiso 1 1 calc R . .
C35 C 0.12950(17) 0.02927(15) 0.8677(2) 0.0493(8) Uani 1 1 d . . .
H35 H 0.1304 -0.0116 0.8703 0.059 Uiso 1 1 calc R . .
C36 C 0.07416(13) 0.04483(13) 0.7122(2) 0.0362(6) Uani 1 1 d . . .
C37 C 0.06936(16) -0.01406(15) 0.6899(2) 0.0479(8) Uani 1 1 d . . .
H37 H 0.0855 -0.0423 0.7304 0.058 Uiso 1 1 calc R . .
C38 C 0.04039(17) -0.03126(15) 0.6071(2) 0.0508(9) Uani 1 1 d . . .
H38 H 0.0376 -0.0712 0.5931 0.061 Uiso 1 1 calc R . .
C39 C 0.01532(13) 0.00920(14) 0.5442(2) 0.0380(7) Uani 1 1 d . . .
C40 C 0.02065(16) 0.06824(14) 0.5697(2) 0.0464(8) Uani 1 1 d . . .
H40 H 0.0043 0.0967 0.5298 0.056 Uiso 1 1 calc R . .
C41 C 0.04913(16) 0.08599(14) 0.6512(2) 0.0476(8) Uani 1 1 d . . .
H41 H 0.0517 0.1258 0.6657 0.057 Uiso 1 1 calc R . .

loop_
_atom_site_aniso_label
_atom_site_aniso_U_11
_atom_site_aniso_U_22
_atom_site_aniso_U_33
_atom_site_aniso_U_23
_atom_site_aniso_U_13
_atom_site_aniso_U_12
Co1 0.0348(2) 0.0285(2) 0.0304(2) 0.00053(15) -0.00411(16) 0.00356(15)
O1 0.0396(12) 0.0319(11) 0.0474(12) -0.0056(9) -0.0016(10) 0.0036(9)
O2 0.0383(12) 0.0438(13) 0.0720(16) -0.0059(12) -0.0072(12) 0.0067(10)
O3 0.0484(13) 0.0487(13) 0.0301(10) -0.0049(9) -0.0007(10) 0.0051(10)
O4 0.0433(13) 0.0798(18) 0.0469(13) -0.0158(13) 0.0008(11) 0.0045(13)
O5 0.0464(13) 0.0444(13) 0.0466(13) 0.0039(10) -0.0017(11) -0.0009(11)
O6 0.108(4) 0.099(4) 0.140(5) 0.000 -0.042(4) 0.000
N1 0.0371(13) 0.0327(12) 0.0402(13) -0.0007(11) -0.0005(11) 0.0069(10)
N2 0.0359(13) 0.0340(13) 0.0408(14) 0.0006(10) 0.0017(11) 0.0070(10)
N3 0.0449(15) 0.0428(14) 0.0347(13) -0.0082(11) 0.0025(11) 0.0106(12)
N4 0.0457(14) 0.0350(13) 0.0341(13) -0.0048(10) 0.0054(11) 0.0080(11)
N5 0.0495(16) 0.0372(14) 0.0373(13) 0.0009(11) -0.0097(12) -0.0014(12)
N6 0.0384(13) 0.0366(13) 0.0360(13) -0.0023(10) -0.0031(11) -0.0041(11)
C1 0.0401(16) 0.0338(15) 0.0313(14) 0.0002(12) 0.0023(13) 0.0042(13)
C2 0.0419(17) 0.0352(15) 0.0315(14) -0.0036(12) -0.0024(13) 0.0048(13)
C3 0.0432(16) 0.0321(14) 0.0332(14) -0.0012(12) -0.0033(13) 0.0017(13)
C4 0.0518(19) 0.0415(18) 0.0409(17) -0.0055(14) -0.0038(15) -0.0048(15)
C5 0.060(2) 0.0467(19) 0.0504(19) -0.0182(16) -0.0066(17) -0.0004(17)
C6 0.064(2) 0.057(2) 0.0437(19) -0.0212(16) 0.0057(17) 0.0067(18)
C7 0.0491(19) 0.0478(19) 0.0431(18) -0.0075(15) 0.0071(15) 0.0045(15)
C8 0.0439(17) 0.0308(14) 0.0326(14) -0.0003(12) 0.0001(13) -0.0051(12)
C9 0.0411(17) 0.0451(18) 0.0333(15) -0.0047(13) -0.0052(13) -0.0013(14)
C10 0.0365(16) 0.0442(17) 0.0395(16) -0.0016(13) -0.0007(13) -0.0009(13)
C11 0.0405(16) 0.0316(14) 0.0336(15) -0.0010(12) 0.0016(12) -0.0045(12)
C12 0.0393(16) 0.0423(16) 0.0303(14) 0.0005(12) -0.0025(13) -0.0012(13)
C13 0.0369(16) 0.0466(18) 0.0348(15) -0.0004(13) 0.0007(13) 0.0017(14)
C14 0.0447(17) 0.0345(16) 0.0327(15) -0.0015(12) 0.0025(13) -0.0038(13)
C15 0.0374(16) 0.0358(16) 0.0513(18) 0.0049(14) 0.0042(14) 0.0070(13)
C16 0.0449(18) 0.0344(17) 0.067(2) 0.0114(15) 0.0079(17) 0.0091(14)
C17 0.0432(18) 0.0396(18) 0.076(2) 0.0123(17) 0.0112(18) 0.0029(14)
C18 0.0362(15) 0.0388(16) 0.0363(15) -0.0031(12) -0.0012(13) 0.0086(13)
C19 0.0447(18) 0.0379(18) 0.070(2) 0.0021(16) 0.0122(18) 0.0055(14)
C20 0.0361(17) 0.0423(18) 0.068(2) -0.0002(16) 0.0145(16) 0.0046(14)
C21 0.0350(15) 0.0413(16) 0.0321(14) -0.0044(12) -0.0007(12) 0.0076(13)
C22 0.0388(16) 0.0362(16) 0.0525(19) -0.0016(14) 0.0023(15) 0.0047(13)
C23 0.0327(16) 0.0406(17) 0.058(2) 0.0009(15) 0.0066(15) 0.0062(13)
C24 0.0361(15) 0.0399(16) 0.0311(14) -0.0061(12) -0.0004(12) 0.0075(13)
C25 0.0441(18) 0.0368(17) 0.063(2) -0.0006(15) 0.0127(16) 0.0041(14)
C26 0.0437(18) 0.0433(18) 0.063(2) -0.0012(16) 0.0171(17) 0.0076(15)
C27 0.0422(17) 0.0451(17) 0.0331(15) -0.0072(13) 0.0015(13) 0.0103(14)
C28 0.056(2) 0.0352(17) 0.072(2) -0.0021(17) 0.0169(19) 0.0051(15)
C29 0.0480(19) 0.0445(19) 0.065(2) -0.0041(17) 0.0236(18) 0.0050(15)
C30 0.0446(17) 0.0377(16) 0.0349(15) -0.0026(12) 0.0024(13) 0.0104(13)
C31 0.057(2) 0.0471(19) 0.0418(17) -0.0026(15) -0.0054(16) 0.0213(16)
C32 0.070(2) 0.053(2) 0.0313(16) -0.0045(15) -0.0099(16) 0.0190(18)
C33 0.056(2) 0.0341(16) 0.0443(18) 0.0016(13) -0.0146(16) -0.0013(14)
C34 0.060(2) 0.0382(17) 0.0418(17) 0.0060(14) -0.0124(16) -0.0052(15)
C35 0.066(2) 0.0349(17) 0.0469(18) 0.0032(14) -0.0139(17) -0.0039(16)
C36 0.0361(15) 0.0399(16) 0.0324(14) -0.0055(12) -0.0013(12) -0.0032(13)
C37 0.056(2) 0.0391(17) 0.0488(19) -0.0016(14) -0.0151(16) 0.0036(15)
C38 0.066(2) 0.0348(17) 0.0519(19) -0.0087(15) -0.0202(18) -0.0007(15)
C39 0.0354(15) 0.0416(16) 0.0372(16) -0.0080(13) -0.0008(13) -0.0006(13)
C40 0.055(2) 0.0395(17) 0.0446(17) 0.0013(14) -0.0098(16) -0.0020(15)
C41 0.065(2) 0.0345(16) 0.0433(18) -0.0040(14) -0.0074(17) -0.0022(15)

loop_
_atom_type_symbol
_atom_type_description
_atom_type_scat_dispersion_real
_atom_type_scat_dispersion_imag
_atom_type_scat_source
C C 0.0033 0.0016 'International Tables Vol C Tables 4.2.6.8 and 6.1.1.4'
H H 0.0000 0.0000 'International Tables Vol C Tables 4.2.6.8 and 6.1.1.4'
N N 0.0061 0.0033 'International Tables Vol C Tables 4.2.6.8 and 6.1.1.4'
O O 0.0106 0.0060 'International Tables Vol C Tables 4.2.6.8 and 6.1.1.4'
Co Co 0.3494 0.9721 'International Tables Vol C Tables 4.2.6.8 and 6.1.1.4'

loop_
_geom_angle_atom_site_label_1
_geom_angle_atom_site_label_2
_geom_angle_atom_site_label_3
_geom_angle
_geom_angle_site_symmetry_1
_geom_angle_site_symmetry_3
O1 Co1 O3 93.10(9) . 2
O1 Co1 N1 88.72(9) . .
O3 Co1 N1 90.50(9) 2 .
O1 Co1 N5 177.83(9) . .
O3 Co1 N5 88.96(10) 2 .
N1 Co1 N5 91.95(10) . .
O1 Co1 N4 89.46(9) . 6_567
O3 Co1 N4 177.35(10) 2 6_567
N1 Co1 N4 90.21(10) . 6_567
N5 Co1 N4 88.47(10) . 6_567
O1 Co1 O5 91.12(9) . .
O3 Co1 O5 90.59(9) 2 .
N1 Co1 O5 178.90(9) . .
N5 Co1 O5 88.17(10) . .
N4 Co1 O5 88.70(9) 6_567 .
C1 O1 Co1 129.8(2) . .
C14 O3 Co1 131.2(2) . 2_554
Co1 O5 H5A 94(3) . .
Co1 O5 H5B 91(3) . .
H5A O5 H5B 107.1(16) . .
C15 N1 C16 105.0(3) . .
C15 N1 Co1 130.9(2) . .
C16 N1 Co1 123.7(2) . .
C15 N2 C17 105.9(3) . .
C15 N2 C18 127.3(3) . .
C17 N2 C18 126.7(3) . .
C30 N3 C32 107.6(3) . .
C30 N3 C27 122.3(3) . .
C32 N3 C27 130.1(3) . .
C30 N4 C31 105.2(2) . .
C30 N4 Co1 120.9(2) . 6_657
C31 N4 Co1 133.6(2) . 6_657
C33 N5 C34 105.2(3) . .
C33 N5 Co1 123.5(2) . .
C34 N5 Co1 131.0(2) . .
C33 N6 C35 105.8(3) . .
C33 N6 C36 125.2(3) . .
C35 N6 C36 129.0(3) . .
O1 C1 O2 126.4(3) . .
O1 C1 C2 116.6(3) . .
O2 C1 C2 116.9(3) . .
C7 C2 C3 119.4(3) . .
C7 C2 C1 117.0(3) . .
C3 C2 C1 123.6(3) . .
C4 C3 C2 118.8(3) . .
C4 C3 C8 118.3(3) . .
C2 C3 C8 122.8(3) . .
C5 C4 C3 121.1(3) . .
C5 C4 H4 119.5 . .
C3 C4 H4 119.5 . .
C6 C5 C4 120.1(3) . .
C6 C5 H5 119.9 . .
C4 C5 H5 119.9 . .
C5 C6 C7 120.0(3) . .
C5 C6 H6 120.0 . .
C7 C6 H6 120.0 . .
C6 C7 C2 120.6(3) . .
C6 C7 H7 119.7 . .
C2 C7 H7 119.7 . .
C9 C8 C13 118.1(3) . .
C9 C8 C3 121.2(3) . .
C13 C8 C3 120.6(3) . .
C10 C9 C8 120.7(3) . .
C10 C9 H9 119.6 . .
C8 C9 H9 119.6 . .
C11 C10 C9 120.9(3) . .
C11 C10 H10 119.5 . .
C9 C10 H10 119.5 . .
C12 C11 C10 118.3(3) . .
C12 C11 C14 119.8(3) . .
C10 C11 C14 121.9(3) . .
C11 C12 C13 120.9(3) . .
C11 C12 H12 119.6 . .
C13 C12 H12 119.6 . .
C12 C13 C8 121.0(3) . .
C12 C13 H13 119.5 . .
C8 C13 H13 119.5 . .
O3 C14 O4 125.6(3) . .
O3 C14 C11 116.8(3) . .
O4 C14 C11 117.6(3) . .
N1 C15 N2 112.4(3) . .
N1 C15 H15 123.8 . .
N2 C15 H15 123.8 . .
C17 C16 N1 110.5(3) . .
C17 C16 H16 124.8 . .
N1 C16 H16 124.8 . .
C16 C17 N2 106.2(3) . .
C16 C17 H17 126.9 . .
N2 C17 H17 126.9 . .
C19 C18 C23 118.9(3) . .
C19 C18 N2 120.2(3) . .
C23 C18 N2 120.9(3) . .
C18 C19 C20 120.2(3) . .
C18 C19 H19 119.9 . .
C20 C19 H19 119.9 . .
C21 C20 C19 122.1(3) . .
C21 C20 H20 118.9 . .
C19 C20 H20 118.9 . .
C20 C21 C22 116.9(3) . .
C20 C21 C24 121.3(3) . .
C22 C21 C24 121.8(3) . .
C23 C22 C21 121.9(3) . .
C23 C22 H22 119.1 . .
C21 C22 H22 119.1 . .
C22 C23 C18 119.9(3) . .
C22 C23 H23 120.1 . .
C18 C23 H23 120.1 . .
C25 C24 C29 116.7(3) . .
C25 C24 C21 120.9(3) . .
C29 C24 C21 122.3(3) . .
C26 C25 C24 121.9(3) . .
C26 C25 H25 119.0 . .
C24 C25 H25 119.0 . .
C27 C26 C25 119.7(3) . .
C27 C26 H26 120.1 . .
C25 C26 H26 120.1 . .
C28 C27 C26 119.8(3) . .
C28 C27 N3 121.1(3) . .
C26 C27 N3 118.8(3) . .
C27 C28 C29 120.0(3) . .
C27 C28 H28 120.0 . .
C29 C28 H28 120.0 . .
C28 C29 C24 121.6(3) . .
C28 C29 H29 119.2 . .
C24 C29 H29 119.2 . .
N4 C30 N3 111.5(3) . .
N4 C30 H30 124.2 . .
N3 C30 H30 124.2 . .
C32 C31 N4 109.7(3) . .
C32 C31 H31 125.1 . .
N4 C31 H31 125.1 . .
N3 C32 C31 105.9(3) . .
N3 C32 H32 127.1 . .
C31 C32 H32 127.1 . .
N5 C33 N6 112.3(3) . .
N5 C33 H33 123.8 . .
N6 C33 H33 123.8 . .
C35 C34 N5 110.1(3) . .
C35 C34 H34 125.0 . .
N5 C34 H34 125.0 . .
C34 C35 N6 106.6(3) . .
C34 C35 H35 126.7 . .
N6 C35 H35 126.7 . .
C37 C36 C41 118.9(3) . .
C37 C36 N6 120.6(3) . .
C41 C36 N6 120.5(3) . .
C36 C37 C38 120.0(3) . .
C36 C37 H37 120.0 . .
C38 C37 H37 120.0 . .
C37 C38 C39 122.2(3) . .
C37 C38 H38 118.9 . .
C39 C38 H38 118.9 . .
C40 C39 C38 116.0(3) . .
C40 C39 C39 121.8(4) . 5_556
C38 C39 C39 122.1(4) . 5_556
C41 C40 C39 122.5(3) . .
C41 C40 H40 118.7 . .
C39 C40 H40 118.7 . .
C40 C41 C36 120.3(3) . .
C40 C41 H41 119.8 . .
C36 C41 H41 119.8 . .

loop_
_geom_bond_atom_site_label_1
_geom_bond_atom_site_label_2
_geom_bond_distance
_geom_bond_site_symmetry_2
Co1 O1 2.094(2) .
Co1 O3 2.106(2) 2
Co1 N1 2.131(3) .
Co1 N5 2.137(3) .
Co1 N4 2.199(2) 6_567
Co1 O5 2.201(3) .
O1 C1 1.257(3) .
O2 C1 1.259(4) .
O3 C14 1.255(4) .
O3 Co1 2.106(2) 2_554
O4 C14 1.264(4) .
O5 H5A 0.861(10) .
O5 H5B 0.860(10) .
N1 C15 1.317(4) .
N1 C16 1.369(4) .
N2 C15 1.355(4) .
N2 C17 1.382(4) .
N2 C18 1.428(4) .
N3 C30 1.356(4) .
N3 C32 1.363(4) .
N3 C27 1.453(4) .
N4 C30 1.315(4) .
N4 C31 1.388(4) .
N4 Co1 2.199(2) 6_657
N5 C33 1.315(4) .
N5 C34 1.366(4) .
N6 C33 1.349(4) .
N6 C35 1.376(4) .
N6 C36 1.430(4) .
C1 C2 1.517(4) .
C2 C7 1.399(4) .
C2 C3 1.409(4) .
C3 C4 1.395(4) .
C3 C8 1.499(4) .
C4 C5 1.392(5) .
C4 H4 0.9300 .
C5 C6 1.373(5) .
C5 H5 0.9300 .
C6 C7 1.394(5) .
C6 H6 0.9300 .
C7 H7 0.9300 .
C8 C9 1.400(4) .
C8 C13 1.395(4) .
C9 C10 1.393(4) .
C9 H9 0.9300 .
C10 C11 1.393(4) .
C10 H10 0.9300 .
C11 C12 1.394(4) .
C11 C14 1.518(4) .
C12 C13 1.390(4) .
C12 H12 0.9300 .
C13 H13 0.9300 .
C15 H15 0.9300 .
C16 C17 1.356(5) .
C16 H16 0.9300 .
C17 H17 0.9300 .
C18 C19 1.385(4) .
C18 C23 1.393(4) .
C19 C20 1.388(4) .
C19 H19 0.9300 .
C20 C21 1.383(4) .
C20 H20 0.9300 .
C21 C22 1.397(4) .
C21 C24 1.492(4) .
C22 C23 1.391(4) .
C22 H22 0.9300 .
C23 H23 0.9300 .
C24 C25 1.391(4) .
C24 C29 1.395(4) .
C25 C26 1.383(4) .
C25 H25 0.9300 .
C26 C27 1.379(5) .
C26 H26 0.9300 .
C27 C28 1.374(5) .
C28 C29 1.383(5) .
C28 H28 0.9300 .
C29 H29 0.9300 .
C30 H30 0.9300 .
C31 C32 1.367(5) .
C31 H31 0.9300 .
C32 H32 0.9300 .
C33 H33 0.9300 .
C34 C35 1.350(5) .
C34 H34 0.9300 .
C35 H35 0.9300 .
C36 C37 1.379(4) .
C36 C41 1.386(4) .
C37 C38 1.388(5) .
C37 H37 0.9300 .
C38 C39 1.392(5) .
C38 H38 0.9300 .
C39 C40 1.394(4) .
C39 C39 1.479(6) 5_556
C40 C41 1.371(5) .
C40 H40 0.9300 .
C41 H41 0.9300 .

loop_
_geom_torsion_atom_site_label_1
_geom_torsion_atom_site_label_2
_geom_torsion_atom_site_label_3
_geom_torsion_atom_site_label_4
_geom_torsion
_geom_torsion_site_symmetry_1
_geom_torsion_site_symmetry_2
_geom_torsion_site_symmetry_3
_geom_torsion_site_symmetry_4
O3 Co1 O1 C1 -103.3(3) 2 . . .
N1 Co1 O1 C1 166.3(3) . . . .
N5 Co1 O1 C1 58(3) . . . .
N4 Co1 O1 C1 76.1(3) 6_567 . . .
O5 Co1 O1 C1 -12.6(3) . . . .
O1 Co1 N1 C15 142.2(3) . . . .
O3 Co1 N1 C15 49.1(3) 2 . . .
N5 Co1 N1 C15 -39.9(3) . . . .
N4 Co1 N1 C15 -128.4(3) 6_567 . . .
O5 Co1 N1 C15 -137(5) . . . .
O1 Co1 N1 C16 -47.0(3) . . . .
O3 Co1 N1 C16 -140.1(3) 2 . . .
N5 Co1 N1 C16 131.0(3) . . . .
N4 Co1 N1 C16 42.5(3) 6_567 . . .
O5 Co1 N1 C16 34(5) . . . .
O1 Co1 N5 C33 -3(3) . . . .
O3 Co1 N5 C33 158.8(3) 2 . . .
N1 Co1 N5 C33 -110.7(3) . . . .
N4 Co1 N5 C33 -20.6(3) 6_567 . . .
O5 Co1 N5 C33 68.2(3) . . . .
O1 Co1 N5 C34 170(2) . . . .
O3 Co1 N5 C34 -28.4(3) 2 . . .
N1 Co1 N5 C34 62.1(3) . . . .
N4 Co1 N5 C34 152.2(3) 6_567 . . .
O5 Co1 N5 C34 -119.0(3) . . . .
Co1 O1 C1 O2 -1.0(5) . . . .
Co1 O1 C1 C2 177.24(18) . . . .
O1 C1 C2 C7 -127.7(3) . . . .
O2 C1 C2 C7 50.6(4) . . . .
O1 C1 C2 C3 50.1(4) . . . .
O2 C1 C2 C3 -131.5(3) . . . .
C7 C2 C3 C4 2.2(4) . . . .
C1 C2 C3 C4 -175.6(3) . . . .
C7 C2 C3 C8 -173.2(3) . . . .
C1 C2 C3 C8 9.0(5) . . . .
C2 C3 C4 C5 -1.4(5) . . . .
C8 C3 C4 C5 174.3(3) . . . .
C3 C4 C5 C6 0.2(5) . . . .
C4 C5 C6 C7 0.2(6) . . . .
C5 C6 C7 C2 0.7(6) . . . .
C3 C2 C7 C6 -1.9(5) . . . .
C1 C2 C7 C6 176.1(3) . . . .
C4 C3 C8 C9 49.7(4) . . . .
C2 C3 C8 C9 -134.8(3) . . . .
C4 C3 C8 C13 -126.2(3) . . . .
C2 C3 C8 C13 49.3(4) . . . .
C13 C8 C9 C10 -0.3(5) . . . .
C3 C8 C9 C10 -176.3(3) . . . .
C8 C9 C10 C11 0.2(5) . . . .
C9 C10 C11 C12 -0.3(4) . . . .
C9 C10 C11 C14 -178.0(3) . . . .
C10 C11 C12 C13 0.7(4) . . . .
C14 C11 C12 C13 178.4(3) . . . .
C11 C12 C13 C8 -0.9(5) . . . .
C9 C8 C13 C12 0.7(5) . . . .
C3 C8 C13 C12 176.7(3) . . . .
Co1 O3 C14 O4 17.3(5) 2_554 . . .
Co1 O3 C14 C11 -163.41(19) 2_554 . . .
C12 C11 C14 O3 1.1(4) . . . .
C10 C11 C14 O3 178.8(3) . . . .
C12 C11 C14 O4 -179.5(3) . . . .
C10 C11 C14 O4 -1.9(4) . . . .
C16 N1 C15 N2 -0.1(4) . . . .
Co1 N1 C15 N2 172.1(2) . . . .
C17 N2 C15 N1 0.3(4) . . . .
C18 N2 C15 N1 -176.6(3) . . . .
C15 N1 C16 C17 -0.1(4) . . . .
Co1 N1 C16 C17 -173.0(3) . . . .
N1 C16 C17 N2 0.3(4) . . . .
C15 N2 C17 C16 -0.4(4) . . . .
C18 N2 C17 C16 176.6(3) . . . .
C15 N2 C18 C19 -173.7(3) . . . .
C17 N2 C18 C19 10.0(5) . . . .
C15 N2 C18 C23 6.0(5) . . . .
C17 N2 C18 C23 -170.3(3) . . . .
C23 C18 C19 C20 1.3(5) . . . .
N2 C18 C19 C20 -178.9(3) . . . .
C18 C19 C20 C21 0.9(6) . . . .
C19 C20 C21 C22 -2.6(5) . . . .
C19 C20 C21 C24 175.6(3) . . . .
C20 C21 C22 C23 2.0(5) . . . .
C24 C21 C22 C23 -176.1(3) . . . .
C21 C22 C23 C18 0.2(5) . . . .
C19 C18 C23 C22 -1.8(5) . . . .
N2 C18 C23 C22 178.4(3) . . . .
C20 C21 C24 C25 -6.1(5) . . . .
C22 C21 C24 C25 172.0(3) . . . .
C20 C21 C24 C29 176.8(3) . . . .
C22 C21 C24 C29 -5.2(5) . . . .
C29 C24 C25 C26 3.3(5) . . . .
C21 C24 C25 C26 -174.0(3) . . . .
C24 C25 C26 C27 0.5(6) . . . .
C25 C26 C27 C28 -3.7(5) . . . .
C25 C26 C27 N3 169.8(3) . . . .
C30 N3 C27 C28 103.9(4) . . . .
C32 N3 C27 C28 -77.4(5) . . . .
C30 N3 C27 C26 -69.6(4) . . . .
C32 N3 C27 C26 109.1(4) . . . .
C26 C27 C28 C29 3.0(6) . . . .
N3 C27 C28 C29 -170.4(3) . . . .
C27 C28 C29 C24 1.0(6) . . . .
C25 C24 C29 C28 -4.1(5) . . . .
C21 C24 C29 C28 173.2(3) . . . .
C31 N4 C30 N3 -0.5(4) . . . .
Co1 N4 C30 N3 174.3(2) 6_657 . . .
C32 N3 C30 N4 0.1(4) . . . .
C27 N3 C30 N4 179.0(3) . . . .
C30 N4 C31 C32 0.7(4) . . . .
Co1 N4 C31 C32 -173.0(3) 6_657 . . .
C30 N3 C32 C31 0.4(4) . . . .
C27 N3 C32 C31 -178.4(3) . . . .
N4 C31 C32 N3 -0.7(4) . . . .
C34 N5 C33 N6 -0.6(4) . . . .
Co1 N5 C33 N6 173.8(2) . . . .
C35 N6 C33 N5 0.2(4) . . . .
C36 N6 C33 N5 -179.2(3) . . . .
C33 N5 C34 C35 0.7(4) . . . .
Co1 N5 C34 C35 -173.1(3) . . . .
N5 C34 C35 N6 -0.6(4) . . . .
C33 N6 C35 C34 0.2(4) . . . .
C36 N6 C35 C34 179.6(3) . . . .
C33 N6 C36 C37 176.6(3) . . . .
C35 N6 C36 C37 -2.6(5) . . . .
C33 N6 C36 C41 -3.6(5) . . . .
C35 N6 C36 C41 177.1(3) . . . .
C41 C36 C37 C38 0.7(5) . . . .
N6 C36 C37 C38 -179.6(3) . . . .
C36 C37 C38 C39 -0.1(6) . . . .
C37 C38 C39 C40 -0.4(5) . . . .
C37 C38 C39 C39 179.8(4) . . . 5_556
C38 C39 C40 C41 0.4(5) . . . .
C39 C39 C40 C41 -179.7(4) 5_556 . . .
C39 C40 C41 C36 0.1(6) . . . .
C37 C36 C41 C40 -0.7(5) . . . .
N6 C36 C41 C40 179.6(3) . . . .
